data_9004906
loop_
_publ_author_name
'Makovicky, E.'
'Karanovic, L.'
'Poleti, D.'
'Balic-Zunic T'
'Paar, W. H.'

_publ_section_title
;
 Crystal structure of copper-rich unsubstituted tennantite, Cu12.5As4S13
 Sample: Cerro Atajo, Catamarco, Argentina
;
_journal_name_full 'The Canadian Mineralogist'
_journal_page_first 679
_journal_page_last 688
_journal_paper_doi 10.2113/gscanmin.43.2.679
_journal_volume 43
_journal_year 2005
_chemical_formula_sum 'As3.92 Cu12.54 S13 Sb0.08'
_chemical_name_mineral Tennantite
_space_group_IT_number 217
_symmetry_space_group_name_Hall 'I -4 2 3'
_symmetry_space_group_name_H-M 'I -4 3 m'
_cell_angle_alpha 90
_cell_angle_beta 90
_cell_angle_gamma 90
_cell_length_a 10.1756
_cell_length_b 10.1756
_cell_length_c 10.1756
_cell_formula_units_Z 2
_cell_volume 1053.610
_database_code_amcsd 0006002
_exptl_crystal_density_diffrn 4.782
_cod_original_formula_sum 'Cu12.54 (As3.92 Sb.08) S13'
_cod_database_code 9004906

loop_
_space_group_symop_operation_xyz
x,y,z
1/2+x,1/2+y,1/2+z
-z,x,-y
1/2-z,1/2+x,1/2-y
-y,z,-x
1/2-y,1/2+z,1/2-x
-x,y,-z
1/2-x,1/2+y,1/2-z
x,-z,-y
1/2+x,1/2-z,1/2-y
z,-y,-x
1/2+z,1/2-y,1/2-x
y,-x,-z
1/2+y,1/2-x,1/2-z
x,z,y
1/2+x,1/2+z,1/2+y
z,y,x
1/2+z,1/2+y,1/2+x
y,x,z
1/2+y,1/2+x,1/2+z
-z,-x,y
1/2-z,1/2-x,1/2+y
-y,-z,x
1/2-y,1/2-z,1/2+x
-x,-y,z
1/2-x,1/2-y,1/2+z
z,-x,-y
1/2+z,1/2-x,1/2-y
y,-z,-x
1/2+y,1/2-z,1/2-x
x,-y,-z
1/2+x,1/2-y,1/2-z
-x,z,-y
1/2-x,1/2+z,1/2-y
-z,y,-x
1/2-z,1/2+y,1/2-x
-y,x,-z
1/2-y,1/2+x,1/2-z
-x,-z,y
1/2-x,1/2-z,1/2+y
-z,-y,x
1/2-z,1/2-y,1/2+x
-y,-x,z
1/2-y,1/2-x,1/2+z
z,x,y
1/2+z,1/2+x,1/2+y
y,z,x
1/2+y,1/2+z,1/2+x

loop_
_atom_site_aniso_label
_atom_site_aniso_U_11
_atom_site_aniso_U_22
_atom_site_aniso_U_33
_atom_site_aniso_U_12
_atom_site_aniso_U_13
_atom_site_aniso_U_23
Cu1 0.03090 0.02020 0.02020 0.00000 0.00000 0.00000
Cu2A 0.01750 0.06000 0.06000 0.00000 0.00000 -0.03200
Cu2B 0.05700 0.05700 0.03500 0.02500 0.01800 0.01800
As 0.01800 0.01800 0.01800 -0.00020 -0.00020 -0.00020
Sb 0.01800 0.01800 0.01800 -0.00020 -0.00020 -0.00020
S1 0.01950 0.01950 0.01580 -0.00010 0.00190 0.00190
S2 0.02050 0.02050 0.02050 0.00000 0.00000 0.00000

loop_
_atom_site_label
_atom_site_fract_x
_atom_site_fract_y
_atom_site_fract_z
_atom_site_occupancy
_atom_site_U_iso_or_equiv
Cu1 0.25000 0.50000 0.00000 1.00000 0.02380
Cu2A 0.21740 0.00000 0.00000 0.75000 0.04600
Cu2B 0.07500 0.07500 -0.21390 0.17000 0.05000
As 0.25860 0.25860 0.25860 0.98000 0.01800
Sb 0.25860 0.25860 0.25860 0.02000 0.01800
S1 0.11840 0.11840 0.35700 1.00000 0.01830
S2 0.00000 0.00000 0.00000 1.00000 0.02000

loop_
_cod_related_entry_id
_cod_related_entry_database
_cod_related_entry_code
1 AMCSD 0006002
